data_4088368
loop_
_publ_author_name
'Engl, Pascal S.'
'Fedorov, Alexey'
'Cop\'eret, Christophe'
'Togni, Antonio'

_publ_section_title
;
 N-Trifluoromethyl NHC Ligands Provide Selective Ruthenium Metathesis
 Catalysts
;
_journal_issue 6
_journal_name_full Organometallics
_journal_page_first 887
_journal_paper_doi 10.1021/acs.organomet.6b00028
_journal_volume 35
_journal_year 2016
_chemical_formula_moiety 'C37 H51 Cl2 F3 N2 P Ru, C H2 Cl2'
_chemical_formula_sum 'C38 H53 Cl4 F3 N2 P Ru'
_chemical_formula_weight 868.66
_space_group_crystal_system triclinic
_space_group_IT_number 2
_space_group_name_Hall '-P 1'
_space_group_name_H-M_alt 'P -1'
_atom_sites_solution_hydrogens geom
_audit_creation_date 2015-10-27
_audit_creation_method
;
Olex2 1.2
(compiled 2015.09.30 svn.r3233 for OlexSys, GUI svn.r5103)
;
_cell_angle_alpha 105.2320(10)
_cell_angle_beta 108.4330(10)
_cell_angle_gamma 98.5070(10)
_cell_formula_units_Z 4
_cell_length_a 14.4269(11)
_cell_length_b 16.0783(12)
_cell_length_c 19.3107(14)
_cell_measurement_reflns_used 9174
_cell_measurement_temperature 100
_cell_measurement_theta_max 30.47
_cell_measurement_theta_min 2.26
_cell_volume 3967.5(5)
_computing_cell_refinement 'Bruker SAINT'
_computing_data_collection 'Bruker SAINT'
_computing_data_reduction 'Bruker SAINT'
_computing_molecular_graphics 'Olex2 (Dolomanov et al., 2009)'
_computing_publication_material 'Olex2 (Dolomanov et al., 2009)'
_computing_structure_refinement 'XL (Sheldrick, 2008)'
_computing_structure_solution 'XS (Sheldrick, 2008)'
_diffrn_ambient_temperature 100
_diffrn_detector 'Bruker SMART CCD 1K area detector'
_diffrn_detector_area_resol_mean 7.9
_diffrn_detector_type 'CCD area detector'
_diffrn_measured_fraction_theta_full 0.996
_diffrn_measured_fraction_theta_max 0.992
_diffrn_measurement_device 'fixed chi three-circle diffractometer'
_diffrn_measurement_device_type 'Bruker SMART CCD'
_diffrn_measurement_method '\w scans'
_diffrn_radiation_monochromator graphite
_diffrn_radiation_probe x-ray
_diffrn_radiation_type MoK\a
_diffrn_radiation_wavelength 0.71073
_diffrn_reflns_av_R_equivalents 0.0231
_diffrn_reflns_av_unetI/netI 0.0341
_diffrn_reflns_Laue_measured_fraction_full 0.996
_diffrn_reflns_Laue_measured_fraction_max 0.992
_diffrn_reflns_limit_h_max 19
_diffrn_reflns_limit_h_min -19
_diffrn_reflns_limit_k_max 21
_diffrn_reflns_limit_k_min -21
_diffrn_reflns_limit_l_max 25
_diffrn_reflns_limit_l_min -25
_diffrn_reflns_number 41906
_diffrn_reflns_point_group_measured_fraction_full 0.996
_diffrn_reflns_point_group_measured_fraction_max 0.992
_diffrn_reflns_theta_full 26.000
_diffrn_reflns_theta_max 28.282
_diffrn_reflns_theta_min 1.177
_diffrn_source 'sealed X-ray tube'
_diffrn_source_target Mo
_diffrn_standards_number 0
_exptl_absorpt_coefficient_mu 0.749
_exptl_absorpt_correction_T_max 0.4113
_exptl_absorpt_correction_T_min 0.3682
_exptl_absorpt_correction_type multi-scan
_exptl_absorpt_process_details
;
SADABS-2012/1 (Bruker,2012) was used for absorption correction.
wR2(int) was 0.0707 before and 0.0361 after correction.
The Ratio of minimum to maximum transmission is 0.8952.
The \l/2 correction factor is 0.0015.
;
_exptl_crystal_colour 'clear orangish green'
_exptl_crystal_colour_lustre clear
_exptl_crystal_colour_modifier orangish
_exptl_crystal_colour_primary green
_exptl_crystal_density_diffrn 1.454
_exptl_crystal_description prism
_exptl_crystal_F_000 1796
_exptl_crystal_size_max 0.372
_exptl_crystal_size_mid 0.325
_exptl_crystal_size_min 0.154
_refine_diff_density_max 1.677
_refine_diff_density_min -1.421
_refine_diff_density_rms 0.096
_refine_ls_extinction_method none
_refine_ls_goodness_of_fit_ref 1.047
_refine_ls_hydrogen_treatment constr
_refine_ls_matrix_type full
_refine_ls_number_parameters 885
_refine_ls_number_reflns 19564
_refine_ls_number_restraints 0
_refine_ls_restrained_S_all 1.047
_refine_ls_R_factor_all 0.0430
_refine_ls_R_factor_gt 0.0360
_refine_ls_shift/su_max 0.003
_refine_ls_shift/su_mean 0.000
_refine_ls_structure_factor_coef Fsqd
_refine_ls_weighting_details 'w=1/[\s^2^(Fo^2^)+(0.0455P)^2^+4.4560P] where P=(Fo^2^+2Fc^2^)/3'
_refine_ls_weighting_scheme calc
_refine_ls_wR_factor_gt 0.0934
_refine_ls_wR_factor_ref 0.0984
_reflns_Friedel_coverage 0.000
_reflns_number_gt 16852
_reflns_number_total 19564
_reflns_threshold_expression 'I > 2\s(I)'
_cod_data_source_file om6b00028_si_004.cif
_cod_data_source_block pe-nhc-201
_cod_database_code 4088368
_shelx_space_group_comment
;
The symmetry employed for this shelxl refinement is uniquely defined
by the following loop, which should always be used as a source of
symmetry information in preference to the above space-group names.
They are only intended as comments.
;
_shelx_estimated_absorpt_t_max 0.893
_shelx_estimated_absorpt_t_min 0.768
_olex2_refinement_description
;
1. Fixed Uiso
 At 1.2 times of:
  All C(H) groups, All C(H,H) groups
 At 1.5 times of:
  All C(H,H,H) groups
2.a Ternary CH refined with riding coordinates:
 C26(H26), C63(H63), C20(H20), C69(H69), C32(H32), C57(H57)
2.b Secondary CH2 refined with riding coordinates:
 C31(H31A,H31B), C9(H9A,H9B), C68(H68A,H68B), C27(H27A,H27B), C21(H21A,H21B),
 C46(H46A,H46B), C70(H70A,H70B), C64(H64A,H64B), C62(H62A,H62B), C25(H25A,H25B),
  C37(H37A,H37B), C71(H71A,H71B), C58(H58A,H58B), C10(H10A,H10B), C22(H22A,
 H22B), C11(H11A,H11B), C65(H65A,H65B), C47(H47A,H47B), C74(H74A,H74B),
 C33(H33A,H33B), C48(H48A,H48B), C73(H73A,H73B), C34(H34A,H34B), C30(H30A,H30B),
  C35(H35A,H35B), C36(H36A,H36B), C59(H59A,H59B), C24(H24A,H24B), C60(H60A,
 H60B), C72(H72A,H72B), C23(H23A,H23B), C61(H61A,H61B), C28(H28A,H28B),
 C66(H66A,H66B), C67(H67A,H67B), C29(H29A,H29B), C76(H76A,H76B), C75(H75A,H75B)
2.c Aromatic/amide H refined with riding coordinates:
 C4(H4), C43(H43), C56(H56), C6(H6), C3(H3), C19(H19), C42(H42), C15(H15),
 C41(H41), C40(H40), C5(H5), C54(H54), C52(H52), C55(H55), C16(H16), C18(H18),
 C53(H53), C17(H17)
2.d Idealised Me refined as rotating group:
 C49(H49A,H49B,H49C), C12(H12A,H12B,H12C)
;
_shelx_shelxl_version_number 2014/7
_olex2_date_sample_data_collection 2015-10-21
_olex2_submission_special_instructions 'No special instructions were received'

loop_
_space_group_symop_operation_xyz
'x, y, z'
'-x, -y, -z'

loop_
_atom_site_label
_atom_site_type_symbol
_atom_site_fract_x
_atom_site_fract_y
_atom_site_fract_z
_atom_site_U_iso_or_equiv
_atom_site_adp_type
_atom_site_occupancy
_atom_site_site_symmetry_order
_atom_site_calc_flag
_atom_site_refinement_flags_posn
Ru2 Ru 0.60249(2) 0.19007(2) 0.30471(2) 0.01006(5) Uani 1 1 d .
Ru1 Ru 0.92064(2) 0.81926(2) 0.20542(2) 0.00998(5) Uani 1 1 d .
Cl2 Cl 0.74072(4) 0.76922(3) 0.14402(3) 0.01501(10) Uani 1 1 d .
Cl4 Cl 0.78054(4) 0.24540(3) 0.37480(3) 0.01580(10) Uani 1 1 d .
Cl3 Cl 0.42982(4) 0.15857(3) 0.21903(3) 0.01488(10) Uani 1 1 d .
Cl1 Cl 1.09506(4) 0.84650(3) 0.28347(3) 0.01488(10) Uani 1 1 d .
P1 P 0.93384(4) 0.69837(3) 0.10510(3) 0.01066(10) Uani 1 1 d .
P2 P 0.57313(4) 0.30614(3) 0.39983(3) 0.01069(10) Uani 1 1 d .
Cl5 Cl 0.94464(7) 0.65445(6) 0.52739(5) 0.0524(2) Uani 1 1 d .
Cl8 Cl 0.53122(8) 0.34014(7) -0.01768(6) 0.0576(2) Uani 1 1 d .
Cl6 Cl 0.94053(7) 0.50230(7) 0.58014(6) 0.0609(3) Uani 1 1 d .
Cl7 Cl 0.55687(7) 0.47439(6) -0.08893(5) 0.0533(2) Uani 1 1 d .
F4 F 0.63445(12) 0.28845(9) 0.22121(8) 0.0228(3) Uani 1 1 d .
F5 F 0.68569(11) 0.27318(9) 0.12650(9) 0.0249(3) Uani 1 1 d .
F3 F 0.89258(12) 0.75570(10) 0.40930(8) 0.0273(3) Uani 1 1 d .
F1 F 0.87608(12) 0.72163(9) 0.29046(8) 0.0256(3) Uani 1 1 d .
F6 F 0.52785(11) 0.24134(9) 0.10373(8) 0.0252(3) Uani 1 1 d .
F2 F 0.74806(11) 0.73335(10) 0.32310(10) 0.0331(4) Uani 1 1 d .
N1 N 0.86712(14) 0.85908(12) 0.35067(10) 0.0134(3) Uani 1 1 d .
N3 N 0.62082(14) 0.14985(12) 0.14757(10) 0.0139(4) Uani 1 1 d .
N2 N 0.92481(13) 0.98391(12) 0.33873(10) 0.0122(3) Uani 1 1 d .
N4 N 0.63688(13) 0.03451(12) 0.18311(10) 0.0124(3) Uani 1 1 d .
C50 C 0.60190(16) 0.10813(14) 0.35567(12) 0.0130(4) Uani 1 1 d .
C44 C 0.63861(15) 0.01311(14) 0.10824(12) 0.0134(4) Uani 1 1 d .
C13 C 0.91767(16) 0.90012(14) 0.15301(12) 0.0135(4) Uani 1 1 d .
C7 C 0.89755(15) 1.00526(14) 0.40367(12) 0.0129(4) Uani 1 1 d .
C1 C 0.90576(15) 0.89531(14) 0.30481(12) 0.0126(4) Uani 1 1 d .
C51 C 0.52643(16) 0.03810(14) 0.35859(12) 0.0136(4) Uani 1 1 d .
C14 C 0.99033(16) 0.96619(14) 0.14400(12) 0.0133(4) Uani 1 1 d .
C39 C 0.62804(16) 0.08660(14) 0.08492(12) 0.0143(4) Uani 1 1 d .
C26 C 1.06205(15) 0.71641(14) 0.10105(12) 0.0134(4) Uani 1 1 d .
H26 H 1.1080 0.7460 0.1550 0.016 Uiso 1 1 calc R
C31 C 1.07938(17) 0.78368(15) 0.05997(13) 0.0166(4) Uani 1 1 d .
H31A H 1.0438 0.7558 0.0046 0.020 Uiso 1 1 calc R
H31B H 1.0527 0.8339 0.0770 0.020 Uiso 1 1 calc R
C2 C 0.86133(16) 0.92537(14) 0.41215(12) 0.0135(4) Uani 1 1 d .
C38 C 0.62444(15) 0.11729(14) 0.20791(12) 0.0130(4) Uani 1 1 d .
C63 C 0.44187(16) 0.28021(14) 0.39775(12) 0.0131(4) Uani 1 1 d .
H63 H 0.3996 0.2496 0.3430 0.016 Uiso 1 1 calc R
C9 C 0.97826(16) 1.05283(14) 0.31860(12) 0.0134(4) Uani 1 1 d .
H9A H 1.0166 1.0265 0.2895 0.016 Uiso 1 1 calc R
H9B H 1.0259 1.0981 0.3658 0.016 Uiso 1 1 calc R
C4 C 0.83793(17) 1.00369(16) 0.52442(13) 0.0178(4) Uani 1 1 d .
H4 H 0.8190 1.0047 0.5663 0.021 Uiso 1 1 calc R
C20 C 0.83752(16) 0.66497(14) 0.00563(12) 0.0133(4) Uani 1 1 d .
H20 H 0.7750 0.6341 0.0076 0.016 Uiso 1 1 calc R
C68 C 0.39476(17) 0.35661(15) 0.42382(14) 0.0175(4) Uani 1 1 d .
H68A H 0.4269 0.3854 0.4794 0.021 Uiso 1 1 calc R
H68B H 0.4052 0.4006 0.3992 0.021 Uiso 1 1 calc R
C27 C 1.10165(17) 0.63574(15) 0.07181(14) 0.0175(4) Uani 1 1 d .
H27A H 1.0910 0.5928 0.0974 0.021 Uiso 1 1 calc R
H27B H 1.0653 0.6070 0.0166 0.021 Uiso 1 1 calc R
C21 C 0.81223(17) 0.74193(14) -0.02322(12) 0.0153(4) Uani 1 1 d .
H21A H 0.8719 0.7756 -0.0258 0.018 Uiso 1 1 calc R
H21B H 0.7911 0.7816 0.0127 0.018 Uiso 1 1 calc R
C46 C 0.64987(16) -0.02799(14) 0.22620(12) 0.0137(4) Uani 1 1 d .
H46A H 0.6704 0.0046 0.2808 0.016 Uiso 1 1 calc R
H46B H 0.7037 -0.0548 0.2193 0.016 Uiso 1 1 calc R
C70 C 0.68885(17) 0.26606(15) 0.53161(13) 0.0159(4) Uani 1 1 d .
H70A H 0.7133 0.2273 0.4976 0.019 Uiso 1 1 calc R
H70B H 0.6282 0.2312 0.5319 0.019 Uiso 1 1 calc R
C43 C 0.64873(16) -0.06360(15) 0.06081(13) 0.0154(4) Uani 1 1 d .
H43 H 0.6564 -0.1130 0.0765 0.019 Uiso 1 1 calc R
C64 C 0.42545(16) 0.21166(14) 0.43777(13) 0.0155(4) Uani 1 1 d .
H64A H 0.4565 0.1639 0.4227 0.019 Uiso 1 1 calc R
H64B H 0.4571 0.2398 0.4934 0.019 Uiso 1 1 calc R
C69 C 0.66394(16) 0.34220(14) 0.50128(12) 0.0131(4) Uani 1 1 d .
H69 H 0.7274 0.3742 0.5015 0.016 Uiso 1 1 calc R
C56 C 0.56155(18) -0.00551(16) 0.41181(14) 0.0196(5) Uani 1 1 d .
H56 H 0.6300 0.0098 0.4421 0.023 Uiso 1 1 calc R
C62 C 0.69097(16) 0.45199(15) 0.38260(13) 0.0166(4) Uani 1 1 d .
H62A H 0.7389 0.4643 0.4346 0.020 Uiso 1 1 calc R
H62B H 0.7099 0.4093 0.3472 0.020 Uiso 1 1 calc R
C8 C 0.84562(18) 0.76784(15) 0.34305(13) 0.0173(4) Uani 1 1 d .
C6 C 0.90359(16) 1.08693(15) 0.45451(13) 0.0156(4) Uani 1 1 d .
H6 H 0.9265 1.1405 0.4480 0.019 Uiso 1 1 calc R
C25 C 0.86260(18) 0.59647(15) -0.05346(13) 0.0182(4) Uani 1 1 d .
H25A H 0.9256 0.6232 -0.0562 0.022 Uiso 1 1 calc R
H25B H 0.8719 0.5459 -0.0360 0.022 Uiso 1 1 calc R
C3 C 0.83001(17) 0.92235(15) 0.47270(13) 0.0166(4) Uani 1 1 d .
H3 H 0.8051 0.8687 0.4782 0.020 Uiso 1 1 calc R
C37 C 0.81009(16) 0.55777(14) 0.12416(13) 0.0160(4) Uani 1 1 d .
H37A H 0.7951 0.6021 0.1612 0.019 Uiso 1 1 calc R
H37B H 0.7613 0.5480 0.0730 0.019 Uiso 1 1 calc R
C71 C 0.76944(17) 0.30289(15) 0.61373(13) 0.0176(4) Uani 1 1 d .
H71A H 0.7827 0.2539 0.6326 0.021 Uiso 1 1 calc R
H71B H 0.8317 0.3338 0.6126 0.021 Uiso 1 1 calc R
C19 C 0.95092(18) 1.01185(15) 0.09347(13) 0.0189(5) Uani 1 1 d .
H19 H 0.8815 0.9987 0.0673 0.023 Uiso 1 1 calc R
C42 C 0.64682(17) -0.06269(15) -0.01134(13) 0.0181(4) Uani 1 1 d .
H42 H 0.6535 -0.1128 -0.0448 0.022 Uiso 1 1 calc R
C32 C 0.91688(16) 0.59287(14) 0.12725(12) 0.0133(4) Uani 1 1 d .
H32 H 0.9278 0.5479 0.0873 0.016 Uiso 1 1 calc R
C58 C 0.50461(17) 0.40025(15) 0.29799(13) 0.0176(4) Uani 1 1 d .
H58A H 0.5154 0.3567 0.2578 0.021 Uiso 1 1 calc R
H58B H 0.4377 0.3782 0.2971 0.021 Uiso 1 1 calc R
C45 C 0.61655(18) 0.23755(15) 0.14942(13) 0.0171(4) Uani 1 1 d .
C10 C 0.90892(16) 1.09701(14) 0.27125(13) 0.0148(4) Uani 1 1 d .
H10A H 0.8668 1.0537 0.2211 0.018 Uiso 1 1 calc R
H10B H 0.8651 1.1180 0.2973 0.018 Uiso 1 1 calc R
C22 C 0.72761(17) 0.70608(16) -0.10345(13) 0.0178(4) Uani 1 1 d .
H22A H 0.6668 0.6754 -0.1002 0.021 Uiso 1 1 calc R
H22B H 0.7131 0.7554 -0.1215 0.021 Uiso 1 1 calc R
C15 C 1.09572(17) 0.98755(15) 0.18268(13) 0.0178(4) Uani 1 1 d .
H15 H 1.1238 0.9583 0.2166 0.021 Uiso 1 1 calc R
C41 C 0.63513(17) 0.01118(16) -0.03487(13) 0.0195(5) Uani 1 1 d .
H41 H 0.6336 0.0089 -0.0839 0.023 Uiso 1 1 calc R
C40 C 0.62572(17) 0.08809(16) 0.01274(13) 0.0183(4) Uani 1 1 d .
H40 H 0.6183 0.1376 -0.0027 0.022 Uiso 1 1 calc R
C11 C 0.97008(18) 1.17497(15) 0.26062(14) 0.0201(5) Uani 1 1 d .
H11A H 1.0167 1.1543 0.2375 0.024 Uiso 1 1 calc R
H11B H 1.0095 1.2194 0.3108 0.024 Uiso 1 1 calc R
C65 C 0.31218(18) 0.17341(16) 0.41510(15) 0.0212(5) Uani 1 1 d .
H65A H 0.2815 0.1420 0.3599 0.025 Uiso 1 1 calc R
H65B H 0.3024 0.1311 0.4415 0.025 Uiso 1 1 calc R
C5 C 0.87347(17) 1.08408(16) 0.51548(13) 0.0177(4) Uani 1 1 d .
H5 H 0.8771 1.1372 0.5513 0.021 Uiso 1 1 calc R
C47 C 0.55468(17) -0.10166(14) 0.20138(13) 0.0162(4) Uani 1 1 d .
H47A H 0.5007 -0.0756 0.2091 0.019 Uiso 1 1 calc R
H47B H 0.5334 -0.1348 0.1468 0.019 Uiso 1 1 calc R
C74 C 0.63406(18) 0.40946(15) 0.55761(13) 0.0185(5) Uani 1 1 d .
H74A H 0.6246 0.4595 0.5394 0.022 Uiso 1 1 calc R
H74B H 0.5703 0.3814 0.5584 0.022 Uiso 1 1 calc R
C54 C 0.3940(2) -0.09312(18) 0.37603(16) 0.0280(6) Uani 1 1 d .
H54 H 0.3496 -0.1360 0.3824 0.034 Uiso 1 1 calc R
C33 C 0.99692(17) 0.60139(15) 0.20527(13) 0.0182(4) Uani 1 1 d .
H33A H 1.0638 0.6210 0.2053 0.022 Uiso 1 1 calc R
H33B H 0.9890 0.6457 0.2466 0.022 Uiso 1 1 calc R
C57 C 0.58437(16) 0.41167(14) 0.37740(12) 0.0137(4) Uani 1 1 d .
H57 H 0.5699 0.4549 0.4164 0.016 Uiso 1 1 calc R
C52 C 0.42302(17) 0.01329(15) 0.31306(14) 0.0192(5) Uani 1 1 d .
H52 H 0.3981 0.0403 0.2765 0.023 Uiso 1 1 calc R
C48 C 0.57472(18) -0.16417(15) 0.24820(14) 0.0196(5) Uani 1 1 d .
H48A H 0.6027 -0.1295 0.3028 0.024 Uiso 1 1 calc R
H48B H 0.6247 -0.1937 0.2367 0.024 Uiso 1 1 calc R
C73 C 0.71354(18) 0.44358(16) 0.63959(13) 0.0220(5) Uani 1 1 d .
H73A H 0.7752 0.4778 0.6402 0.026 Uiso 1 1 calc R
H73B H 0.6896 0.4826 0.6739 0.026 Uiso 1 1 calc R
C34 C 0.98613(19) 0.51197(17) 0.21951(15) 0.0245(5) Uani 1 1 d .
H34A H 0.9977 0.4685 0.1797 0.029 Uiso 1 1 calc R
H34B H 1.0365 0.5185 0.2691 0.029 Uiso 1 1 calc R
C55 C 0.4959(2) -0.07112(18) 0.42012(16) 0.0274(5) Uani 1 1 d .
H55 H 0.5205 -0.1002 0.4552 0.033 Uiso 1 1 calc R
C16 C 1.15775(19) 1.05190(17) 0.17035(15) 0.0235(5) Uani 1 1 d .
H16 H 1.2273 1.0656 0.1961 0.028 Uiso 1 1 calc R
C18 C 1.0136(2) 1.07613(18) 0.08181(15) 0.0268(5) Uani 1 1 d .
H18 H 0.9863 1.1061 0.0483 0.032 Uiso 1 1 calc R
C30 C 1.19207(18) 0.81640(16) 0.07785(15) 0.0220(5) Uani 1 1 d .
H30A H 1.2019 0.8577 0.0506 0.026 Uiso 1 1 calc R
H30B H 1.2269 0.8478 0.1329 0.026 Uiso 1 1 calc R
C35 C 0.8810(2) 0.47891(17) 0.21883(15) 0.0254(5) Uani 1 1 d .
H35A H 0.8749 0.4213 0.2264 0.030 Uiso 1 1 calc R
H35B H 0.8712 0.5202 0.2610 0.030 Uiso 1 1 calc R
C36 C 0.80032(19) 0.47080(16) 0.14243(14) 0.0218(5) Uani 1 1 d .
H36A H 0.7342 0.4534 0.1445 0.026 Uiso 1 1 calc R
H36B H 0.8055 0.4243 0.1011 0.026 Uiso 1 1 calc R
C53 C 0.35774(19) -0.05163(17) 0.32256(15) 0.0243(5) Uani 1 1 d .
H53 H 0.2891 -0.0673 0.2927 0.029 Uiso 1 1 calc R
C59 C 0.51084(19) 0.48854(17) 0.28190(15) 0.0244(5) Uani 1 1 d .
H59A H 0.4610 0.4796 0.2314 0.029 Uiso 1 1 calc R
H59B H 0.4959 0.5311 0.3202 0.029 Uiso 1 1 calc R
C24 C 0.77982(19) 0.56409(16) -0.13392(14) 0.0233(5) Uani 1 1 d .
H24A H 0.8008 0.5245 -0.1700 0.028 Uiso 1 1 calc R
H24B H 0.7188 0.5309 -0.1328 0.028 Uiso 1 1 calc R
C60 C 0.61601(19) 0.52551(17) 0.28446(15) 0.0258(5) Uani 1 1 d .
H60A H 0.6294 0.4847 0.2440 0.031 Uiso 1 1 calc R
H60B H 0.6193 0.5821 0.2752 0.031 Uiso 1 1 calc R
C72 C 0.73541(19) 0.36667(17) 0.66841(13) 0.0224(5) Uani 1 1 d .
H72A H 0.6751 0.3352 0.6718 0.027 Uiso 1 1 calc R
H72B H 0.7878 0.3895 0.7197 0.027 Uiso 1 1 calc R
C23 C 0.75816(19) 0.64201(17) -0.16099(13) 0.0226(5) Uani 1 1 d .
H23A H 0.7041 0.6204 -0.2115 0.027 Uiso 1 1 calc R
H23B H 0.8178 0.6730 -0.1655 0.027 Uiso 1 1 calc R
C49 C 0.4799(2) -0.23471(18) 0.23173(18) 0.0319(6) Uani 1 1 d .
H49A H 0.4520 -0.2696 0.1778 0.048 Uiso 1 1 calc GR
H49B H 0.4311 -0.2061 0.2449 0.048 Uiso 1 1 calc GR
H49C H 0.4971 -0.2728 0.2621 0.048 Uiso 1 1 calc GR
C61 C 0.69553(19) 0.53828(15) 0.36269(14) 0.0228(5) Uani 1 1 d .
H61A H 0.6857 0.5835 0.4023 0.027 Uiso 1 1 calc R
H61B H 0.7619 0.5593 0.3624 0.027 Uiso 1 1 calc R
C17 C 1.1171(2) 1.09576(18) 0.12027(16) 0.0285(6) Uani 1 1 d .
H17 H 1.1594 1.1388 0.1123 0.034 Uiso 1 1 calc R
C28 C 1.21469(18) 0.66748(17) 0.08897(16) 0.0240(5) Uani 1 1 d .
H28A H 1.2510 0.6915 0.1445 0.029 Uiso 1 1 calc R
H28B H 1.2392 0.6170 0.0689 0.029 Uiso 1 1 calc R
C66 C 0.26079(18) 0.24732(16) 0.43639(15) 0.0226(5) Uani 1 1 d .
H66A H 0.1886 0.2222 0.4178 0.027 Uiso 1 1 calc R
H66B H 0.2854 0.2736 0.4922 0.027 Uiso 1 1 calc R
C67 C 0.28129(18) 0.31921(17) 0.40157(15) 0.0231(5) Uani 1 1 d .
H67A H 0.2520 0.3672 0.4193 0.028 Uiso 1 1 calc R
H67B H 0.2490 0.2946 0.3457 0.028 Uiso 1 1 calc R
C29 C 1.23655(19) 0.73830(17) 0.05339(16) 0.0256(5) Uani 1 1 d .
H29A H 1.2082 0.7121 -0.0025 0.031 Uiso 1 1 calc R
H29B H 1.3090 0.7598 0.0693 0.031 Uiso 1 1 calc R
C12 C 0.9030(2) 1.21765(18) 0.20955(16) 0.0282(6) Uani 1 1 d .
H12A H 0.8677 1.1752 0.1586 0.042 Uiso 1 1 calc GR
H12B H 0.9440 1.2685 0.2067 0.042 Uiso 1 1 calc GR
H12C H 0.8550 1.2362 0.2312 0.042 Uiso 1 1 calc GR
C76 C 0.4689(2) 0.3909(2) -0.08220(19) 0.0379(7) Uani 1 1 d .
H76A H 0.4207 0.4171 -0.0645 0.046 Uiso 1 1 calc R
H76B H 0.4322 0.3464 -0.1328 0.046 Uiso 1 1 calc R
C75 C 1.0140(2) 0.60312(19) 0.58879(18) 0.0376(7) Uani 1 1 d .
H75A H 1.0721 0.5930 0.5760 0.045 Uiso 1 1 calc R
H75B H 1.0384 0.6424 0.6419 0.045 Uiso 1 1 calc R

loop_
_atom_site_aniso_label
_atom_site_aniso_U_11
_atom_site_aniso_U_22
_atom_site_aniso_U_33
_atom_site_aniso_U_23
_atom_site_aniso_U_13
_atom_site_aniso_U_12
Ru2 0.01071(8) 0.00897(8) 0.01012(8) 0.00292(6) 0.00387(6) 0.00181(6)
Ru1 0.01058(8) 0.00878(8) 0.01053(8) 0.00305(6) 0.00423(6) 0.00184(6)
Cl2 0.0111(2) 0.0143(2) 0.0192(2) 0.00483(19) 0.00600(19) 0.00254(18)
Cl4 0.0112(2) 0.0155(2) 0.0190(2) 0.0040(2) 0.00536(19) 0.00227(18)
Cl3 0.0131(2) 0.0160(2) 0.0123(2) 0.00419(19) 0.00173(18) 0.00164(18)
Cl1 0.0124(2) 0.0160(2) 0.0130(2) 0.00425(19) 0.00183(18) 0.00196(18)
P1 0.0102(2) 0.0104(2) 0.0112(2) 0.00345(19) 0.00376(19) 0.00287(19)
P2 0.0112(2) 0.0102(2) 0.0107(2) 0.00371(19) 0.00387(19) 0.00276(19)
Cl5 0.0422(5) 0.0485(5) 0.0535(5) 0.0182(4) -0.0021(4) 0.0160(4)
Cl8 0.0696(6) 0.0591(6) 0.0475(5) 0.0286(4) 0.0135(5) 0.0243(5)
Cl6 0.0461(5) 0.0749(6) 0.0518(5) 0.0363(5) 0.0075(4) -0.0180(4)
Cl7 0.0573(5) 0.0487(5) 0.0468(5) 0.0145(4) 0.0207(4) -0.0077(4)
F4 0.0375(8) 0.0124(6) 0.0175(7) 0.0029(5) 0.0112(6) 0.0052(6)
F5 0.0315(8) 0.0180(7) 0.0306(8) 0.0116(6) 0.0176(7) 0.0014(6)
F3 0.0428(9) 0.0203(7) 0.0190(7) 0.0115(6) 0.0073(7) 0.0091(6)
F1 0.0452(9) 0.0136(6) 0.0228(7) 0.0061(6) 0.0177(7) 0.0097(6)
F6 0.0263(8) 0.0209(7) 0.0272(8) 0.0117(6) 0.0041(6) 0.0080(6)
F2 0.0202(7) 0.0210(7) 0.0537(11) 0.0151(7) 0.0095(7) -0.0032(6)
N1 0.0164(9) 0.0116(8) 0.0122(8) 0.0037(7) 0.0063(7) 0.0016(7)
N3 0.0183(9) 0.0112(8) 0.0123(8) 0.0037(7) 0.0063(7) 0.0025(7)
N2 0.0128(8) 0.0124(8) 0.0117(8) 0.0037(7) 0.0055(7) 0.0026(7)
N4 0.0122(8) 0.0126(8) 0.0111(8) 0.0029(7) 0.0038(7) 0.0023(7)
C50 0.0160(10) 0.0116(9) 0.0114(9) 0.0022(8) 0.0059(8) 0.0042(8)
C44 0.0106(9) 0.0158(10) 0.0116(9) 0.0028(8) 0.0036(8) 0.0013(8)
C13 0.0147(10) 0.0121(10) 0.0130(10) 0.0032(8) 0.0054(8) 0.0023(8)
C7 0.0107(9) 0.0154(10) 0.0114(9) 0.0033(8) 0.0034(8) 0.0032(8)
C1 0.0107(9) 0.0134(10) 0.0124(9) 0.0042(8) 0.0029(8) 0.0020(7)
C51 0.0164(10) 0.0123(10) 0.0143(10) 0.0043(8) 0.0079(8) 0.0049(8)
C14 0.0158(10) 0.0117(9) 0.0132(10) 0.0032(8) 0.0070(8) 0.0035(8)
C39 0.0133(10) 0.0135(10) 0.0135(10) 0.0013(8) 0.0055(8) 0.0011(8)
C26 0.0104(9) 0.0147(10) 0.0149(10) 0.0040(8) 0.0051(8) 0.0036(8)
C31 0.0167(10) 0.0159(10) 0.0201(11) 0.0063(9) 0.0097(9) 0.0051(8)
C2 0.0127(10) 0.0143(10) 0.0119(9) 0.0035(8) 0.0033(8) 0.0029(8)
C38 0.0110(9) 0.0143(10) 0.0119(9) 0.0035(8) 0.0034(8) 0.0010(8)
C63 0.0114(9) 0.0143(10) 0.0148(10) 0.0049(8) 0.0061(8) 0.0037(8)
C9 0.0126(10) 0.0120(9) 0.0140(10) 0.0032(8) 0.0050(8) 0.0000(8)
C4 0.0157(10) 0.0258(12) 0.0137(10) 0.0061(9) 0.0078(8) 0.0059(9)
C20 0.0127(10) 0.0129(10) 0.0111(9) 0.0020(8) 0.0017(8) 0.0034(8)
C68 0.0157(10) 0.0167(10) 0.0244(12) 0.0086(9) 0.0099(9) 0.0078(8)
C27 0.0162(11) 0.0157(10) 0.0241(11) 0.0076(9) 0.0096(9) 0.0079(8)
C21 0.0161(10) 0.0140(10) 0.0142(10) 0.0051(8) 0.0030(8) 0.0047(8)
C46 0.0143(10) 0.0138(10) 0.0144(10) 0.0057(8) 0.0055(8) 0.0053(8)
C70 0.0167(10) 0.0153(10) 0.0148(10) 0.0059(8) 0.0038(8) 0.0044(8)
C43 0.0131(10) 0.0148(10) 0.0165(10) 0.0025(8) 0.0049(8) 0.0041(8)
C64 0.0158(10) 0.0140(10) 0.0194(11) 0.0067(8) 0.0087(9) 0.0046(8)
C69 0.0131(10) 0.0127(10) 0.0117(9) 0.0030(8) 0.0031(8) 0.0034(8)
C56 0.0212(11) 0.0200(11) 0.0193(11) 0.0098(9) 0.0075(9) 0.0045(9)
C62 0.0138(10) 0.0153(10) 0.0175(11) 0.0060(8) 0.0027(8) 0.0001(8)
C8 0.0214(11) 0.0147(10) 0.0150(10) 0.0055(8) 0.0059(9) 0.0025(8)
C6 0.0157(10) 0.0138(10) 0.0162(10) 0.0040(8) 0.0052(8) 0.0032(8)
C25 0.0200(11) 0.0167(11) 0.0134(10) 0.0017(8) 0.0018(9) 0.0073(9)
C3 0.0168(10) 0.0199(11) 0.0154(10) 0.0082(9) 0.0077(9) 0.0028(8)
C37 0.0151(10) 0.0138(10) 0.0181(10) 0.0059(8) 0.0050(8) 0.0021(8)
C71 0.0159(10) 0.0189(11) 0.0163(10) 0.0076(9) 0.0024(9) 0.0048(9)
C19 0.0208(11) 0.0190(11) 0.0173(11) 0.0084(9) 0.0064(9) 0.0037(9)
C42 0.0144(10) 0.0187(11) 0.0171(11) -0.0001(9) 0.0058(8) 0.0028(8)
C32 0.0148(10) 0.0115(9) 0.0142(10) 0.0044(8) 0.0053(8) 0.0044(8)
C58 0.0132(10) 0.0188(11) 0.0195(11) 0.0099(9) 0.0027(8) 0.0015(8)
C45 0.0223(11) 0.0139(10) 0.0151(10) 0.0051(8) 0.0070(9) 0.0035(8)
C10 0.0152(10) 0.0131(10) 0.0169(10) 0.0051(8) 0.0069(8) 0.0035(8)
C22 0.0140(10) 0.0210(11) 0.0174(11) 0.0084(9) 0.0023(8) 0.0053(8)
C15 0.0165(11) 0.0190(11) 0.0195(11) 0.0087(9) 0.0070(9) 0.0039(9)
C41 0.0188(11) 0.0255(12) 0.0125(10) 0.0045(9) 0.0069(9) 0.0013(9)
C40 0.0182(11) 0.0204(11) 0.0166(11) 0.0082(9) 0.0063(9) 0.0021(9)
C11 0.0222(12) 0.0159(11) 0.0237(12) 0.0091(9) 0.0082(10) 0.0046(9)
C65 0.0192(11) 0.0182(11) 0.0272(12) 0.0067(10) 0.0122(10) 0.0012(9)
C5 0.0168(10) 0.0201(11) 0.0131(10) 0.0014(9) 0.0043(8) 0.0057(9)
C47 0.0178(11) 0.0138(10) 0.0183(11) 0.0047(8) 0.0089(9) 0.0038(8)
C74 0.0190(11) 0.0175(11) 0.0145(10) 0.0008(8) 0.0025(9) 0.0083(9)
C54 0.0311(14) 0.0242(13) 0.0319(14) 0.0133(11) 0.0163(12) -0.0012(11)
C33 0.0162(11) 0.0194(11) 0.0196(11) 0.0113(9) 0.0037(9) 0.0041(9)
C57 0.0156(10) 0.0106(9) 0.0147(10) 0.0047(8) 0.0049(8) 0.0030(8)
C52 0.0176(11) 0.0183(11) 0.0229(12) 0.0099(9) 0.0072(9) 0.0033(9)
C48 0.0243(12) 0.0157(11) 0.0229(12) 0.0089(9) 0.0116(10) 0.0059(9)
C73 0.0206(12) 0.0224(12) 0.0154(11) -0.0015(9) 0.0029(9) 0.0063(9)
C34 0.0247(12) 0.0246(12) 0.0283(13) 0.0172(11) 0.0066(10) 0.0099(10)
C55 0.0324(14) 0.0273(13) 0.0289(13) 0.0195(11) 0.0120(11) 0.0064(11)
C16 0.0178(11) 0.0235(12) 0.0301(13) 0.0112(10) 0.0107(10) -0.0003(9)
C18 0.0322(14) 0.0267(13) 0.0263(13) 0.0181(11) 0.0103(11) 0.0058(11)
C30 0.0180(11) 0.0201(11) 0.0308(13) 0.0090(10) 0.0131(10) 0.0034(9)
C35 0.0296(13) 0.0219(12) 0.0287(13) 0.0173(11) 0.0095(11) 0.0053(10)
C36 0.0229(12) 0.0151(11) 0.0251(12) 0.0086(9) 0.0068(10) -0.0010(9)
C53 0.0185(11) 0.0220(12) 0.0309(13) 0.0093(10) 0.0090(10) 0.0003(9)
C59 0.0223(12) 0.0240(12) 0.0282(13) 0.0170(11) 0.0046(10) 0.0054(10)
C24 0.0233(12) 0.0205(12) 0.0150(11) -0.0013(9) -0.0013(9) 0.0050(9)
C60 0.0255(13) 0.0226(12) 0.0271(13) 0.0159(10) 0.0040(10) -0.0018(10)
C72 0.0217(12) 0.0307(13) 0.0112(10) 0.0047(9) 0.0025(9) 0.0080(10)
C23 0.0200(11) 0.0294(13) 0.0129(10) 0.0053(9) 0.0009(9) 0.0050(10)
C49 0.0345(15) 0.0232(13) 0.0441(17) 0.0156(12) 0.0211(13) 0.0027(11)
C61 0.0238(12) 0.0143(11) 0.0231(12) 0.0064(9) 0.0034(10) -0.0048(9)
C17 0.0298(14) 0.0274(13) 0.0333(14) 0.0171(11) 0.0160(12) -0.0006(11)
C28 0.0162(11) 0.0279(13) 0.0334(14) 0.0122(11) 0.0125(10) 0.0104(10)
C66 0.0157(11) 0.0216(12) 0.0317(13) 0.0062(10) 0.0132(10) 0.0033(9)
C67 0.0160(11) 0.0251(12) 0.0301(13) 0.0100(10) 0.0088(10) 0.0090(9)
C29 0.0200(12) 0.0285(13) 0.0370(15) 0.0138(11) 0.0179(11) 0.0099(10)
C12 0.0323(14) 0.0239(13) 0.0353(14) 0.0184(11) 0.0132(12) 0.0103(11)
C76 0.0306(15) 0.0420(17) 0.0386(16) 0.0158(14) 0.0098(13) 0.0037(13)
C75 0.0342(16) 0.0282(14) 0.0348(16) 0.0065(12) -0.0024(12) 0.0042(12)

loop_
_atom_type_symbol
_atom_type_description
_atom_type_scat_dispersion_real
_atom_type_scat_dispersion_imag
_atom_type_scat_source
C C 0.0033 0.0016 'International Tables Vol C Tables 4.2.6.8 and 6.1.1.4'
H H 0.0000 0.0000 'International Tables Vol C Tables 4.2.6.8 and 6.1.1.4'
Cl Cl 0.1484 0.1585 'International Tables Vol C Tables 4.2.6.8 and 6.1.1.4'
F F 0.0171 0.0103 'International Tables Vol C Tables 4.2.6.8 and 6.1.1.4'
N N 0.0061 0.0033 'International Tables Vol C Tables 4.2.6.8 and 6.1.1.4'
P P 0.1023 0.0942 'International Tables Vol C Tables 4.2.6.8 and 6.1.1.4'
Ru Ru -1.2594 0.8363 'International Tables Vol C Tables 4.2.6.8 and 6.1.1.4'

loop_
_geom_angle_atom_site_label_1
_geom_angle_atom_site_label_2
_geom_angle_atom_site_label_3
_geom_angle
Cl4 Ru2 Cl3 166.66(2)
Cl4 Ru2 P2 89.989(19)
Cl3 Ru2 P2 89.921(19)
C50 Ru2 Cl4 88.93(7)
C50 Ru2 Cl3 104.35(7)
C50 Ru2 P2 95.59(6)
C50 Ru2 C38 100.39(9)
C38 Ru2 Cl4 91.37(6)
C38 Ru2 Cl3 85.11(6)
C38 Ru2 P2 163.98(6)
Cl2 Ru1 P1 88.925(19)
Cl1 Ru1 Cl2 166.56(2)
Cl1 Ru1 P1 91.351(19)
C13 Ru1 Cl2 88.65(7)
C13 Ru1 Cl1 104.69(7)
C13 Ru1 P1 95.67(7)
C13 Ru1 C1 100.03(9)
C1 Ru1 Cl2 89.73(6)
C1 Ru1 Cl1 86.35(6)
C1 Ru1 P1 164.20(6)
C26 P1 Ru1 112.18(7)
C26 P1 C20 109.34(10)
C20 P1 Ru1 117.99(7)
C32 P1 Ru1 110.44(7)
C32 P1 C26 103.87(10)
C32 P1 C20 101.62(10)
C63 P2 Ru2 112.80(7)
C69 P2 Ru2 117.05(7)
C69 P2 C63 109.39(10)
C57 P2 Ru2 110.75(7)
C57 P2 C63 103.36(10)
C57 P2 C69 102.12(10)
C1 N1 C2 111.82(17)
C1 N1 C8 125.24(18)
C2 N1 C8 122.63(18)
C39 N3 C45 123.04(18)
C38 N3 C39 111.99(18)
C38 N3 C45 124.87(18)
C7 N2 C9 121.40(17)
C1 N2 C7 112.23(18)
C1 N2 C9 126.01(18)
C44 N4 C46 121.32(17)
C38 N4 C44 111.85(18)
C38 N4 C46 126.82(18)
C51 C50 Ru2 137.09(16)
C39 C44 N4 107.08(18)
C39 C44 C43 121.6(2)
C43 C44 N4 131.3(2)
C14 C13 Ru1 137.63(16)
C2 C7 N2 106.68(18)
C2 C7 C6 122.1(2)
C6 C7 N2 131.2(2)
N1 C1 Ru1 123.62(15)
N2 C1 Ru1 132.25(16)
N2 C1 N1 104.09(18)
C56 C51 C50 116.7(2)
C56 C51 C52 118.4(2)
C52 C51 C50 124.9(2)
C19 C14 C13 116.9(2)
C19 C14 C15 118.1(2)
C15 C14 C13 125.0(2)
C44 C39 N3 104.97(18)
C44 C39 C40 122.4(2)
C40 C39 N3 132.6(2)
P1 C26 H26 104.7
C31 C26 P1 112.33(14)
C31 C26 H26 104.7
C31 C26 C27 109.22(18)
C27 C26 P1 119.68(15)
C27 C26 H26 104.7
C26 C31 H31A 109.6
C26 C31 H31B 109.6
H31A C31 H31B 108.1
C30 C31 C26 110.30(19)
C30 C31 H31A 109.6
C30 C31 H31B 109.6
C7 C2 N1 105.16(18)
C7 C2 C3 121.8(2)
C3 C2 N1 133.0(2)
N3 C38 Ru2 121.44(15)
N4 C38 Ru2 134.32(16)
N4 C38 N3 104.08(18)
P2 C63 H63 104.8
C68 C63 P2 119.68(15)
C68 C63 H63 104.8
C64 C63 P2 112.34(14)
C64 C63 H63 104.8
C64 C63 C68 109.09(17)
N2 C9 H9A 108.8
N2 C9 H9B 108.8
N2 C9 C10 113.67(17)
H9A C9 H9B 107.7
C10 C9 H9A 108.8
C10 C9 H9B 108.8
C3 C4 H4 119.0
C3 C4 C5 121.9(2)
C5 C4 H4 119.0
P1 C20 H20 105.8
C21 C20 P1 115.33(15)
C21 C20 H20 105.8
C21 C20 C25 111.00(18)
C25 C20 P1 112.28(14)
C25 C20 H20 105.8
C63 C68 H68A 109.8
C63 C68 H68B 109.8
H68A C68 H68B 108.3
C67 C68 C63 109.34(19)
C67 C68 H68A 109.8
C67 C68 H68B 109.8
C26 C27 H27A 109.9
C26 C27 H27B 109.9
H27A C27 H27B 108.3
C28 C27 C26 109.11(19)
C28 C27 H27A 109.9
C28 C27 H27B 109.9
C20 C21 H21A 109.6
C20 C21 H21B 109.6
C20 C21 C22 110.28(18)
H21A C21 H21B 108.1
C22 C21 H21A 109.6
C22 C21 H21B 109.6
N4 C46 H46A 108.9
N4 C46 H46B 108.9
N4 C46 C47 113.42(18)
H46A C46 H46B 107.7
C47 C46 H46A 108.9
C47 C46 H46B 108.9
H70A C70 H70B 108.1
C69 C70 H70A 109.5
C69 C70 H70B 109.5
C69 C70 C71 110.54(18)
C71 C70 H70A 109.5
C71 C70 H70B 109.5
C44 C43 H43 121.8
C44 C43 C42 116.4(2)
C42 C43 H43 121.8
C63 C64 H64A 109.7
C63 C64 H64B 109.7
H64A C64 H64B 108.2
C65 C64 C63 109.97(18)
C65 C64 H64A 109.7
C65 C64 H64B 109.7
P2 C69 H69 105.8
C70 C69 P2 114.76(15)
C70 C69 H69 105.8
C70 C69 C74 110.88(18)
C74 C69 P2 113.04(14)
C74 C69 H69 105.8
C51 C56 H56 119.5
C55 C56 C51 121.1(2)
C55 C56 H56 119.5
H62A C62 H62B 108.0
C57 C62 H62A 109.4
C57 C62 H62B 109.4
C61 C62 H62A 109.4
C61 C62 H62B 109.4
C61 C62 C57 111.24(19)
F3 C8 F1 107.62(19)
F3 C8 N1 110.93(18)
F1 C8 N1 110.81(18)
F2 C8 F3 106.73(19)
F2 C8 F1 108.46(19)
F2 C8 N1 112.10(19)
C7 C6 H6 121.9
C5 C6 C7 116.2(2)
C5 C6 H6 121.9
C20 C25 H25A 109.2
C20 C25 H25B 109.2
H25A C25 H25B 107.9
C24 C25 C20 112.25(19)
C24 C25 H25A 109.2
C24 C25 H25B 109.2
C2 C3 H3 121.9
C4 C3 C2 116.3(2)
C4 C3 H3 121.9
H37A C37 H37B 108.0
C32 C37 H37A 109.4
C32 C37 H37B 109.4
C36 C37 H37A 109.4
C36 C37 H37B 109.4
C36 C37 C32 111.34(18)
C70 C71 H71A 109.4
C70 C71 H71B 109.4
H71A C71 H71B 108.0
C72 C71 C70 111.20(18)
C72 C71 H71A 109.4
C72 C71 H71B 109.4
C14 C19 H19 119.5
C18 C19 C14 121.1(2)
C18 C19 H19 119.5
C43 C42 H42 119.1
C43 C42 C41 121.8(2)
C41 C42 H42 119.1
P1 C32 H32 106.9
C37 C32 P1 113.60(15)
C37 C32 H32 106.9
C37 C32 C33 110.74(18)
C33 C32 P1 111.37(15)
C33 C32 H32 106.9
H58A C58 H58B 108.0
C57 C58 H58A 109.4
C57 C58 H58B 109.4
C59 C58 H58A 109.4
C59 C58 H58B 109.4
C59 C58 C57 110.98(19)
F4 C45 N3 110.04(18)
F5 C45 F4 107.93(18)
F5 C45 N3 110.82(19)
F6 C45 F4 108.18(19)
F6 C45 F5 106.92(18)
F6 C45 N3 112.77(19)
C9 C10 H10A 109.5
C9 C10 H10B 109.5
H10A C10 H10B 108.1
C11 C10 C9 110.69(18)
C11 C10 H10A 109.5
C11 C10 H10B 109.5
C21 C22 H22A 109.5
C21 C22 H22B 109.5
H22A C22 H22B 108.1
C23 C22 C21 110.72(18)
C23 C22 H22A 109.5
C23 C22 H22B 109.5
C14 C15 H15 119.9
C16 C15 C14 120.2(2)
C16 C15 H15 119.9
C42 C41 H41 119.1
C40 C41 C42 121.8(2)
C40 C41 H41 119.1
C39 C40 H40 122.0
C41 C40 C39 115.9(2)
C41 C40 H40 122.0
C10 C11 H11A 109.2
C10 C11 H11B 109.2
C10 C11 C12 112.1(2)
H11A C11 H11B 107.9
C12 C11 H11A 109.2
C12 C11 H11B 109.2
C64 C65 H65A 109.5
C64 C65 H65B 109.5
H65A C65 H65B 108.1
C66 C65 C64 110.88(19)
C66 C65 H65A 109.5
C66 C65 H65B 109.5
C4 C5 H5 119.1
C6 C5 C4 121.7(2)
C6 C5 H5 119.1
C46 C47 H47A 109.6
C46 C47 H47B 109.6
H47A C47 H47B 108.1
C48 C47 C46 110.14(19)
C48 C47 H47A 109.6
C48 C47 H47B 109.6
C69 C74 H74A 109.2
C69 C74 H74B 109.2
H74A C74 H74B 107.9
C73 C74 C69 112.26(18)
C73 C74 H74A 109.2
C73 C74 H74B 109.2
C55 C54 H54 119.9
C53 C54 H54 119.9
C53 C54 C55 120.3(2)
C32 C33 H33A 109.6
C32 C33 H33B 109.6
H33A C33 H33B 108.1
C34 C33 C32 110.39(19)
C34 C33 H33A 109.6
C34 C33 H33B 109.6
P2 C57 H57 106.9
C62 C57 P2 113.51(15)
C62 C57 C58 110.77(18)
C62 C57 H57 106.9
C58 C57 P2 111.35(15)
C58 C57 H57 106.9
C51 C52 H52 120.0
C53 C52 C51 120.1(2)
C53 C52 H52 120.0
C47 C48 H48A 109.0
C47 C48 H48B 109.0
C47 C48 C49 113.0(2)
H48A C48 H48B 107.8
C49 C48 H48A 109.0
C49 C48 H48B 109.0
C74 C73 H73A 109.5
C74 C73 H73B 109.5
H73A C73 H73B 108.1
C72 C73 C74 110.8(2)
C72 C73 H73A 109.5
C72 C73 H73B 109.5
C33 C34 H34A 109.5
C33 C34 H34B 109.5
H34A C34 H34B 108.1
C35 C34 C33 110.8(2)
C35 C34 H34A 109.5
C35 C34 H34B 109.5
C56 C55 H55 120.2
C54 C55 C56 119.7(2)
C54 C55 H55 120.2
C15 C16 H16 119.8
C17 C16 C15 120.5(2)
C17 C16 H16 119.8
C19 C18 H18 120.1
C19 C18 C17 119.7(2)
C17 C18 H18 120.1
C31 C30 H30A 109.5
C31 C30 H30B 109.5
H30A C30 H30B 108.1
C29 C30 C31 110.7(2)
C29 C30 H30A 109.5
C29 C30 H30B 109.5
C34 C35 H35A 109.5
C34 C35 H35B 109.5
H35A C35 H35B 108.1
C36 C35 C34 110.5(2)
C36 C35 H35A 109.5
C36 C35 H35B 109.5
C37 C36 H36A 109.1
C37 C36 H36B 109.1
C35 C36 C37 112.34(19)
C35 C36 H36A 109.1
C35 C36 H36B 109.1
H36A C36 H36B 107.9
C54 C53 C52 120.5(2)
C54 C53 H53 119.8
C52 C53 H53 119.8
C58 C59 H59A 109.6
C58 C59 H59B 109.6
H59A C59 H59B 108.1
C60 C59 C58 110.5(2)
C60 C59 H59A 109.6
C60 C59 H59B 109.6
C25 C24 H24A 109.5
C25 C24 H24B 109.5
H24A C24 H24B 108.1
C23 C24 C25 110.75(19)
C23 C24 H24A 109.5
C23 C24 H24B 109.5
C59 C60 H60A 109.6
C59 C60 H60B 109.6
H60A C60 H60B 108.1
C61 C60 C59 110.4(2)
C61 C60 H60A 109.6
C61 C60 H60B 109.6
C71 C72 H72A 109.6
C71 C72 H72B 109.6
C73 C72 C71 110.24(19)
C73 C72 H72A 109.6
C73 C72 H72B 109.6
H72A C72 H72B 108.1
C22 C23 H23A 109.7
C22 C23 H23B 109.7
C24 C23 C22 109.9(2)
C24 C23 H23A 109.7
C24 C23 H23B 109.7
H23A C23 H23B 108.2
C48 C49 H49A 109.5
C48 C49 H49B 109.5
C48 C49 H49C 109.5
H49A C49 H49B 109.5
H49A C49 H49C 109.5
H49B C49 H49C 109.5
C62 C61 H61A 109.2
C62 C61 H61B 109.2
C60 C61 C62 112.20(19)
C60 C61 H61A 109.2
C60 C61 H61B 109.2
H61A C61 H61B 107.9
C16 C17 C18 120.3(2)
C16 C17 H17 119.8
C18 C17 H17 119.8
C27 C28 H28A 109.1
C27 C28 H28B 109.1
H28A C28 H28B 107.9
C29 C28 C27 112.3(2)
C29 C28 H28A 109.1
C29 C28 H28B 109.1
C65 C66 H66A 109.4
C65 C66 H66B 109.4
H66A C66 H66B 108.0
C67 C66 C65 111.3(2)
C67 C66 H66A 109.4
C67 C66 H66B 109.4
C68 C67 H67A 109.2
C68 C67 H67B 109.2
C66 C67 C68 111.8(2)
C66 C67 H67A 109.2
C66 C67 H67B 109.2
H67A C67 H67B 107.9
C30 C29 H29A 109.3
C30 C29 H29B 109.3
C28 C29 C30 111.5(2)
C28 C29 H29A 109.3
C28 C29 H29B 109.3
H29A C29 H29B 108.0
C11 C12 H12A 109.5
C11 C12 H12B 109.5
C11 C12 H12C 109.5
H12A C12 H12B 109.5
H12A C12 H12C 109.5
H12B C12 H12C 109.5
Cl8 C76 Cl7 110.29(17)
Cl8 C76 H76A 109.6
Cl8 C76 H76B 109.6
Cl7 C76 H76A 109.6
Cl7 C76 H76B 109.6
H76A C76 H76B 108.1
Cl5 C75 H75A 109.4
Cl5 C75 H75B 109.4
Cl6 C75 Cl5 111.29(17)
Cl6 C75 H75A 109.4
Cl6 C75 H75B 109.4
H75A C75 H75B 108.0

loop_
_geom_bond_atom_site_label_1
_geom_bond_atom_site_label_2
_geom_bond_distance
Ru2 Cl4 2.3904(6)
Ru2 Cl3 2.4041(5)
Ru2 P2 2.4416(6)
Ru2 C50 1.840(2)
Ru2 C38 2.073(2)
Ru1 Cl2 2.3928(5)
Ru1 Cl1 2.3925(5)
Ru1 P1 2.4356(6)
Ru1 C13 1.843(2)
Ru1 C1 2.081(2)
P1 C26 1.859(2)
P1 C20 1.860(2)
P1 C32 1.856(2)
P2 C63 1.863(2)
P2 C69 1.856(2)
P2 C57 1.855(2)
Cl5 C75 1.760(3)
Cl8 C76 1.752(3)
Cl6 C75 1.737(3)
Cl7 C76 1.767(3)
F4 C45 1.332(3)
F5 C45 1.328(3)
F3 C8 1.325(3)
F1 C8 1.326(3)
F6 C45 1.326(3)
F2 C8 1.323(3)
N1 C1 1.386(3)
N1 C2 1.406(3)
N1 C8 1.412(3)
N3 C39 1.405(3)
N3 C38 1.387(3)
N3 C45 1.412(3)
N2 C7 1.404(3)
N2 C1 1.347(3)
N2 C9 1.462(3)
N4 C44 1.405(3)
N4 C38 1.350(3)
N4 C46 1.461(3)
C50 C51 1.472(3)
C44 C39 1.383(3)
C44 C43 1.388(3)
C13 C14 1.463(3)
C7 C2 1.384(3)
C7 C6 1.389(3)
C51 C56 1.400(3)
C51 C52 1.403(3)
C14 C19 1.401(3)
C14 C15 1.407(3)
C39 C40 1.390(3)
C26 H26 0.9800
C26 C31 1.536(3)
C26 C27 1.538(3)
C31 H31A 0.9700
C31 H31B 0.9700
C31 C30 1.528(3)
C2 C3 1.390(3)
C63 H63 0.9800
C63 C68 1.537(3)
C63 C64 1.534(3)
C9 H9A 0.9700
C9 H9B 0.9700
C9 C10 1.521(3)
C4 H4 0.9300
C4 C3 1.385(3)
C4 C5 1.393(3)
C20 H20 0.9800
C20 C21 1.530(3)
C20 C25 1.538(3)
C68 H68A 0.9700
C68 H68B 0.9700
C68 C67 1.534(3)
C27 H27A 0.9700
C27 H27B 0.9700
C27 C28 1.534(3)
C21 H21A 0.9700
C21 H21B 0.9700
C21 C22 1.533(3)
C46 H46A 0.9700
C46 H46B 0.9700
C46 C47 1.524(3)
C70 H70A 0.9700
C70 H70B 0.9700
C70 C69 1.531(3)
C70 C71 1.534(3)
C43 H43 0.9300
C43 C42 1.389(3)
C64 H64A 0.9700
C64 H64B 0.9700
C64 C65 1.533(3)
C69 H69 0.9800
C69 C74 1.535(3)
C56 H56 0.9300
C56 C55 1.387(3)
C62 H62A 0.9700
C62 H62B 0.9700
C62 C57 1.539(3)
C62 C61 1.532(3)
C6 H6 0.9300
C6 C5 1.387(3)
C25 H25A 0.9700
C25 H25B 0.9700
C25 C24 1.526(3)
C3 H3 0.9300
C37 H37A 0.9700
C37 H37B 0.9700
C37 C32 1.537(3)
C37 C36 1.527(3)
C71 H71A 0.9700
C71 H71B 0.9700
C71 C72 1.522(3)
C19 H19 0.9300
C19 C18 1.382(3)
C42 H42 0.9300
C42 C41 1.393(3)
C32 H32 0.9800
C32 C33 1.538(3)
C58 H58A 0.9700
C58 H58B 0.9700
C58 C57 1.544(3)
C58 C59 1.527(3)
C10 H10A 0.9700
C10 H10B 0.9700
C10 C11 1.521(3)
C22 H22A 0.9700
C22 H22B 0.9700
C22 C23 1.527(3)
C15 H15 0.9300
C15 C16 1.385(3)
C41 H41 0.9300
C41 C40 1.387(3)
C40 H40 0.9300
C11 H11A 0.9700
C11 H11B 0.9700
C11 C12 1.526(3)
C65 H65A 0.9700
C65 H65B 0.9700
C65 C66 1.526(3)
C5 H5 0.9300
C47 H47A 0.9700
C47 H47B 0.9700
C47 C48 1.520(3)
C74 H74A 0.9700
C74 H74B 0.9700
C74 C73 1.527(3)
C54 H54 0.9300
C54 C55 1.382(4)
C54 C53 1.381(4)
C33 H33A 0.9700
C33 H33B 0.9700
C33 C34 1.528(3)
C57 H57 0.9800
C52 H52 0.9300
C52 C53 1.389(3)
C48 H48A 0.9700
C48 H48B 0.9700
C48 C49 1.528(3)
C73 H73A 0.9700
C73 H73B 0.9700
C73 C72 1.518(3)
C34 H34A 0.9700
C34 H34B 0.9700
C34 C35 1.526(4)
C55 H55 0.9300
C16 H16 0.9300
C16 C17 1.378(4)
C18 H18 0.9300
C18 C17 1.384(4)
C30 H30A 0.9700
C30 H30B 0.9700
C30 C29 1.527(3)
C35 H35A 0.9700
C35 H35B 0.9700
C35 C36 1.522(3)
C36 H36A 0.9700
C36 H36B 0.9700
C53 H53 0.9300
C59 H59A 0.9700
C59 H59B 0.9700
C59 C60 1.526(4)
C24 H24A 0.9700
C24 H24B 0.9700
C24 C23 1.516(3)
C60 H60A 0.9700
C60 H60B 0.9700
C60 C61 1.521(3)
C72 H72A 0.9700
C72 H72B 0.9700
C23 H23A 0.9700
C23 H23B 0.9700
C49 H49A 0.9600
C49 H49B 0.9600
C49 H49C 0.9600
C61 H61A 0.9700
C61 H61B 0.9700
C17 H17 0.9300
C28 H28A 0.9700
C28 H28B 0.9700
C28 C29 1.520(4)
C66 H66A 0.9700
C66 H66B 0.9700
C66 C67 1.519(4)
C67 H67A 0.9700
C67 H67B 0.9700
C29 H29A 0.9700
C29 H29B 0.9700
C12 H12A 0.9600
C12 H12B 0.9600
C12 H12C 0.9600
C76 H76A 0.9700
C76 H76B 0.9700
C75 H75A 0.9700
C75 H75B 0.9700

loop_
_geom_torsion_atom_site_label_1
_geom_torsion_atom_site_label_2
_geom_torsion_atom_site_label_3
_geom_torsion_atom_site_label_4
_geom_torsion
Ru2 P2 C63 C68 -152.75(15)
Ru2 P2 C63 C64 77.38(15)
Ru2 P2 C69 C70 -46.64(18)
Ru2 P2 C69 C74 -175.16(13)
Ru2 P2 C57 C62 -63.97(16)
Ru2 P2 C57 C58 61.85(16)
Ru2 C50 C51 C56 -175.82(18)
Ru2 C50 C51 C52 3.3(4)
Ru1 P1 C26 C31 -78.00(15)
Ru1 P1 C26 C27 151.95(15)
Ru1 P1 C20 C21 44.32(18)
Ru1 P1 C20 C25 172.80(13)
Ru1 P1 C32 C37 66.35(16)
Ru1 P1 C32 C33 -59.52(16)
Ru1 C13 C14 C19 177.61(18)
Ru1 C13 C14 C15 -3.1(4)
Cl2 Ru1 C13 C14 -176.2(2)
Cl4 Ru2 C50 C51 177.4(2)
Cl3 Ru2 C50 C51 -3.8(2)
Cl1 Ru1 C13 C14 5.5(2)
P1 Ru1 C13 C14 -87.4(2)
P1 C26 C31 C30 163.82(16)
P1 C26 C27 C28 -169.06(16)
P1 C20 C21 C22 -176.47(15)
P1 C20 C25 C24 175.90(17)
P1 C32 C33 C34 -175.95(16)
P2 Ru2 C50 C51 87.5(2)
P2 C63 C68 C67 168.74(16)
P2 C63 C64 C65 -164.11(15)
P2 C69 C74 C73 -175.72(17)
N1 C2 C3 C4 178.3(2)
N3 C39 C40 C41 -179.9(2)
N2 C7 C2 N1 -0.9(2)
N2 C7 C2 C3 178.2(2)
N2 C7 C6 C5 -177.3(2)
N2 C9 C10 C11 173.32(18)
N4 C44 C39 N3 0.3(2)
N4 C44 C39 C40 -179.4(2)
N4 C44 C43 C42 179.7(2)
N4 C46 C47 C48 179.41(18)
C50 C51 C56 C55 178.6(2)
C50 C51 C52 C53 -177.6(2)
C44 N4 C38 Ru2 173.75(16)
C44 N4 C38 N3 -1.5(2)
C44 N4 C46 C47 -78.8(2)
C44 C39 C40 C41 -0.3(3)
C44 C43 C42 C41 -0.2(3)
C13 C14 C19 C18 179.3(2)
C13 C14 C15 C16 -179.5(2)
C7 N2 C1 Ru1 176.52(15)
C7 N2 C1 N1 -1.3(2)
C7 N2 C9 C10 -84.5(2)
C7 C2 C3 C4 -0.6(3)
C7 C6 C5 C4 -0.8(3)
C1 Ru1 C13 C14 94.3(2)
C1 N1 C2 C7 0.1(2)
C1 N1 C2 C3 -178.9(2)
C1 N1 C8 F3 125.3(2)
C1 N1 C8 F1 5.8(3)
C1 N1 C8 F2 -115.5(2)
C1 N2 C7 C2 1.4(2)
C1 N2 C7 C6 -179.7(2)
C1 N2 C9 C10 103.1(2)
C51 C56 C55 C54 -0.9(4)
C51 C52 C53 C54 -0.9(4)
C14 C19 C18 C17 0.3(4)
C14 C15 C16 C17 0.1(4)
C39 N3 C38 Ru2 -174.32(14)
C39 N3 C38 N4 1.7(2)
C39 N3 C45 F4 -165.05(19)
C39 N3 C45 F5 -45.8(3)
C39 N3 C45 F6 74.1(3)
C39 C44 C43 C42 -0.5(3)
C26 P1 C20 C21 -85.45(17)
C26 P1 C20 C25 43.04(18)
C26 P1 C32 C37 -173.19(15)
C26 P1 C32 C33 60.94(17)
C26 C31 C30 C29 57.8(3)
C26 C27 C28 C29 -56.8(3)
C31 C26 C27 C28 59.5(2)
C31 C30 C29 C28 -54.0(3)
C2 N1 C1 Ru1 -177.35(14)
C2 N1 C1 N2 0.7(2)
C2 N1 C8 F3 -47.7(3)
C2 N1 C8 F1 -167.18(19)
C2 N1 C8 F2 71.5(3)
C2 C7 C6 C5 1.5(3)
C38 Ru2 C50 C51 -91.4(2)
C38 N3 C39 C44 -1.3(2)
C38 N3 C39 C40 178.4(2)
C38 N3 C45 F4 11.0(3)
C38 N3 C45 F5 130.3(2)
C38 N3 C45 F6 -109.9(2)
C38 N4 C44 C39 0.8(2)
C38 N4 C44 C43 -179.4(2)
C38 N4 C46 C47 102.7(2)
C63 P2 C69 C70 83.22(17)
C63 P2 C69 C74 -45.30(18)
C63 P2 C57 C62 174.97(15)
C63 P2 C57 C58 -59.21(17)
C63 C68 C67 C66 57.4(3)
C63 C64 C65 C66 -57.9(3)
C9 N2 C7 C2 -172.01(18)
C9 N2 C7 C6 6.9(3)
C9 N2 C1 Ru1 -10.4(3)
C9 N2 C1 N1 171.77(18)
C9 C10 C11 C12 176.8(2)
C20 P1 C26 C31 54.87(17)
C20 P1 C26 C27 -75.19(19)
C20 P1 C32 C37 -59.67(17)
C20 P1 C32 C33 174.46(15)
C20 C21 C22 C23 -58.2(2)
C20 C25 C24 C23 55.0(3)
C68 C63 C64 C65 60.8(2)
C27 C26 C31 C30 -60.9(2)
C27 C28 C29 C30 54.2(3)
C21 C20 C25 C24 -53.4(3)
C21 C22 C23 C24 59.9(3)
C46 N4 C44 C39 -177.87(18)
C46 N4 C44 C43 1.9(3)
C46 N4 C38 Ru2 -7.7(3)
C46 N4 C38 N3 177.07(18)
C46 C47 C48 C49 174.6(2)
C70 C69 C74 C73 53.8(3)
C70 C71 C72 C73 -58.7(3)
C43 C44 C39 N3 -179.55(19)
C43 C44 C39 C40 0.8(3)
C43 C42 C41 C40 0.6(4)
C64 C63 C68 C67 -60.0(2)
C64 C65 C66 C67 54.5(3)
C69 P2 C63 C68 75.12(19)
C69 P2 C63 C64 -54.76(17)
C69 P2 C57 C62 61.40(17)
C69 P2 C57 C58 -172.78(15)
C69 C70 C71 C72 57.3(2)
C69 C74 C73 C72 -55.3(3)
C56 C51 C52 C53 1.5(3)
C8 N1 C1 Ru1 9.0(3)
C8 N1 C1 N2 -172.9(2)
C8 N1 C2 C7 173.96(19)
C8 N1 C2 C3 -5.0(4)
C6 C7 C2 N1 -179.92(19)
C6 C7 C2 C3 -0.8(3)
C25 C20 C21 C22 54.4(2)
C25 C24 C23 C22 -57.7(3)
C3 C4 C5 C6 -0.5(4)
C37 C32 C33 C34 56.6(2)
C71 C70 C69 P2 176.28(15)
C71 C70 C69 C74 -54.1(2)
C19 C14 C15 C16 -0.2(3)
C19 C18 C17 C16 -0.4(4)
C42 C41 C40 C39 -0.4(3)
C32 P1 C26 C31 162.72(15)
C32 P1 C26 C27 32.67(19)
C32 P1 C20 C21 165.19(16)
C32 P1 C20 C25 -66.33(17)
C32 C37 C36 C35 53.8(3)
C32 C33 C34 C35 -58.5(3)
C58 C59 C60 C61 -58.0(3)
C45 N3 C39 C44 175.2(2)
C45 N3 C39 C40 -5.1(4)
C45 N3 C38 Ru2 9.3(3)
C45 N3 C38 N4 -174.69(19)
C15 C14 C19 C18 0.0(3)
C15 C16 C17 C18 0.2(4)
C65 C66 C67 C68 -54.6(3)
C5 C4 C3 C2 1.2(3)
C74 C73 C72 C71 57.1(3)
C33 C34 C35 C36 57.5(3)
C57 P2 C63 C68 -33.09(19)
C57 P2 C63 C64 -162.96(15)
C57 P2 C69 C70 -167.75(16)
C57 P2 C69 C74 63.74(18)
C57 C62 C61 C60 -54.3(3)
C57 C58 C59 C60 58.1(3)
C52 C51 C56 C55 -0.6(3)
C34 C35 C36 C37 -55.2(3)
C55 C54 C53 C52 -0.7(4)
C36 C37 C32 P1 179.71(15)
C36 C37 C32 C33 -54.1(2)
C53 C54 C55 C56 1.6(4)
C59 C58 C57 P2 177.03(16)
C59 C58 C57 C62 -55.6(3)
C59 C60 C61 C62 56.4(3)
C61 C62 C57 P2 179.38(15)
C61 C62 C57 C58 53.2(2)
